data_4020868
loop_
_publ_author_name
'Hideaki Oshida'
'Akihiko Ishii'
'Juzo Nakayama'

_publ_section_title
;
 Oxidation of cis- and trans-3,5-Di-tert-butyl-3,5-diphenyl-
 1,2,4-trithiolanes: Isolation and Properties
 of the 1-Oxides and the 1,2-Dioxides
;
_journal_name_full 'Journal of Organic Chemistry'
_journal_page_first 1695
_journal_page_last 1703
_journal_paper_doi 10.1021/jo0354591
_journal_volume 69
_journal_year 2004
_chemical_formula_moiety 'C22 H28 O2 S3'
_chemical_formula_sum 'C22 H28 O2 S3'
_chemical_formula_weight 420.656
_space_group_IT_number 14
_symmetry_cell_setting monoclinic
_symmetry_space_group_name_Hall '-P 2ybc'
_symmetry_space_group_name_H-M 'P 1 21/c 1'
_cell_angle_alpha 90.00
_cell_angle_beta 130.560(10)
_cell_angle_gamma 90.00
_cell_formula_units_Z 4
_cell_length_a 8.8510(10)
_cell_length_b 20.845(4)
_cell_length_c 15.702(2)
_cell_measurement_temperature 298
_cell_volume 2201.1(5)
_exptl_crystal_density_diffrn 1.269
_cod_depositor_comments
;
The following automatic conversions were performed:
'_symmetry_cell_setting' value 'Monoclinic' changed to 'monoclinic'
according to '/home/saulius/struct/CIF-dictionaries/cif_core.dic'
dictionary named 'cif_core.dic' version 2.4.1 from 2010-06-29.

Automatic conversion script
Id: cif_fix_enum 1527 2010-12-29 10:47:43Z saulius 
;
_cod_original_sg_symbol_H-M 'P 21/c'
_cod_database_code 4020868

loop_
_symmetry_equiv_pos_as_xyz
+X,+Y,+Z
-X,-Y,-Z
'-X,+Y+ 1/2,-Z+ 1/2'
'+X,-Y+ 1/2,+Z+ 1/2'

loop_
_atom_site_label
_atom_site_type_symbol
_atom_site_fract_x
_atom_site_fract_y
_atom_site_fract_z
_atom_site_U_iso_or_equiv
_atom_site_adp_type
_atom_site_occupancy
_atom_site_symmetry_multiplicity
_atom_site_calc_flag
_atom_site_refinement_flags
_atom_site_disorder_assembly
_atom_site_disorder_group
S1 S 0.67395(11) 0.20307(4) 0.39736(6) 0.0492(2) Uani 1 1 d . . .
S2 S 0.47279(12) 0.16031(3) 0.42189(6) 0.0474(2) Uani 1 1 d . . .
S4 S 0.28130(11) 0.18440(3) 0.19314(6) 0.0428(2) Uani 1 1 d . . .
O1 O 0.8235(4) 0.24119(12) 0.49707(19) 0.0784(7) Uani 1 1 d . . .
O2 O 0.5991(4) 0.12039(11) 0.52382(17) 0.0709(7) Uani 1 1 d . . .
C3 C 0.3508(4) 0.11560(12) 0.2888(2) 0.0398(6) Uani 1 1 d . . .
C5 C 0.4580(4) 0.25099(12) 0.2829(2) 0.0372(6) Uani 1 1 d . . .
C6 C 0.1523(5) 0.08416(15) 0.2496(3) 0.0533(8) Uani 1 1 d . . .
C7 C 0.0247(5) 0.13200(18) 0.2533(3) 0.0759(11) Uani 1 1 d . . .
C8 C 0.0275(6) 0.06041(17) 0.1284(3) 0.0777(11) Uani 1 1 d . . .
C9 C 0.2007(6) 0.02684(17) 0.3255(4) 0.0829(12) Uani 1 1 d . . .
C10 C 0.4867(4) 0.06823(12) 0.2932(2) 0.0421(7) Uani 1 1 d . . .
C11 C 0.6205(5) 0.02990(14) 0.3868(3) 0.0544(8) Uani 1 1 d . . .
C12 C 0.7381(5) -0.01430(15) 0.3882(3) 0.0626(9) Uani 1 1 d . . .
C13 C 0.7244(6) -0.02202(15) 0.2966(4) 0.0741(11) Uani 1 1 d . . .
C14 C 0.5919(7) 0.01431(15) 0.2037(4) 0.0744(12) Uani 1 1 d . . .
C15 C 0.4742(6) 0.05899(14) 0.2009(3) 0.0593(9) Uani 1 1 d . . .
C16 C 0.5102(5) 0.28568(13) 0.2146(3) 0.0468(7) Uani 1 1 d . . .
C17 C 0.6219(6) 0.24114(17) 0.1945(3) 0.0725(11) Uani 1 1 d . . .
C18 C 0.6410(5) 0.34399(15) 0.2789(3) 0.0614(9) Uani 1 1 d . . .
C19 C 0.3164(5) 0.30826(15) 0.1015(3) 0.0604(9) Uani 1 1 d . . .
C20 C 0.3759(4) 0.29609(12) 0.3207(2) 0.0367(6) Uani 1 1 d . . .
C21 C 0.5004(5) 0.33159(13) 0.4198(2) 0.0464(7) Uani 1 1 d . . .
C22 C 0.4215(5) 0.37213(14) 0.4516(3) 0.0571(8) Uani 1 1 d . . .
C23 C 0.2208(6) 0.37978(16) 0.3864(3) 0.0607(9) Uani 1 1 d . . .
C24 C 0.0949(5) 0.34693(15) 0.2870(3) 0.0570(8) Uani 1 1 d . . .
C25 C 0.1720(4) 0.30530(13) 0.2546(2) 0.0429(7) Uani 1 1 d . . .
H7A H -0.0083 0.1679 0.2056 0.091 Uiso 1 1 d R . .
H7B H 0.0990 0.1467 0.3290 0.091 Uiso 1 1 d R . .
H7C H -0.0953 0.1115 0.2283 0.091 Uiso 1 1 d R . .
H8A H -0.0053 0.0957 0.0797 0.093 Uiso 1 1 d R . .
H8B H -0.0926 0.0412 0.1053 0.093 Uiso 1 1 d R . .
H8C H 0.1024 0.0291 0.1244 0.093 Uiso 1 1 d R . .
H9A H 0.2788 0.0416 0.4013 0.099 Uiso 1 1 d R . .
H9B H 0.2752 -0.0043 0.3210 0.099 Uiso 1 1 d R . .
H9C H 0.0802 0.0077 0.3019 0.099 Uiso 1 1 d R . .
H11 H 0.6302 0.0345 0.4510 0.065 Uiso 1 1 d R . .
H12 H 0.8329 -0.0393 0.4544 0.075 Uiso 1 1 d R . .
H13 H 0.8048 -0.0530 0.2967 0.089 Uiso 1 1 d R . .
H14 H 0.5811 0.0086 0.1393 0.089 Uiso 1 1 d R . .
H15 H 0.3808 0.0841 0.1346 0.071 Uiso 1 1 d R . .
H17A H 0.7438 0.2273 0.2651 0.087 Uiso 1 1 d R . .
H17B H 0.6510 0.2638 0.1534 0.087 Uiso 1 1 d R . .
H17C H 0.5407 0.2045 0.1521 0.087 Uiso 1 1 d R . .
H18A H 0.7635 0.3306 0.3497 0.074 Uiso 1 1 d R . .
H18B H 0.5729 0.3731 0.2912 0.074 Uiso 1 1 d R . .
H18C H 0.6690 0.3651 0.2361 0.074 Uiso 1 1 d R . .
H19A H 0.2330 0.2718 0.0604 0.073 Uiso 1 1 d R . .
H19B H 0.3452 0.3295 0.0592 0.073 Uiso 1 1 d R . .
H19C H 0.2492 0.3375 0.1144 0.073 Uiso 1 1 d R . .
H21 H 0.6417 0.3267 0.4660 0.056 Uiso 1 1 d R . .
H22 H 0.5096 0.3962 0.5199 0.069 Uiso 1 1 d R . .
H23 H 0.1696 0.4073 0.4115 0.073 Uiso 1 1 d R . .
H24 H -0.0466 0.3525 0.2389 0.068 Uiso 1 1 d R . .
H25 H 0.0857 0.2815 0.1859 0.052 Uiso 1 1 d R . .

loop_
_atom_site_aniso_label
_atom_site_aniso_U_11
_atom_site_aniso_U_22
_atom_site_aniso_U_33
_atom_site_aniso_U_23
_atom_site_aniso_U_13
_atom_site_aniso_U_12
S1 0.0365(4) 0.0539(4) 0.0451(4) 0.0017(3) 0.0212(4) 0.0071(3)
S2 0.0592(5) 0.0514(4) 0.0373(4) 0.0057(3) 0.0340(4) 0.0110(4)
S4 0.0498(5) 0.0383(4) 0.0307(3) 0.0009(3) 0.0219(3) -0.0009(3)
O1 0.0473(14) 0.0788(16) 0.0573(14) -0.0068(12) 0.0109(12) 0.0040(13)
O2 0.0997(19) 0.0714(14) 0.0405(12) 0.0148(11) 0.0451(14) 0.0216(14)
C3 0.0468(17) 0.0388(14) 0.0383(15) 0.0057(12) 0.0297(14) 0.0028(13)
C5 0.0362(15) 0.0425(15) 0.0332(13) -0.0002(11) 0.0227(13) 0.0015(12)
C6 0.0488(19) 0.0536(18) 0.059(2) 0.0097(15) 0.0359(18) 0.0030(15)
C7 0.056(2) 0.086(3) 0.100(3) 0.003(2) 0.057(2) 0.006(2)
C8 0.064(2) 0.068(2) 0.089(3) -0.014(2) 0.045(2) -0.022(2)
C9 0.080(3) 0.070(2) 0.115(3) 0.032(2) 0.071(3) 0.002(2)
C10 0.0530(18) 0.0366(14) 0.0474(16) 0.0011(12) 0.0374(16) -0.0009(13)
C11 0.062(2) 0.0489(17) 0.0591(19) 0.0064(15) 0.0421(19) 0.0107(16)
C12 0.059(2) 0.0438(18) 0.074(2) 0.0052(16) 0.038(2) 0.0093(16)
C13 0.097(3) 0.0389(18) 0.134(4) -0.002(2) 0.096(3) 0.0021(19)
C14 0.131(4) 0.0409(17) 0.112(3) 0.003(2) 0.106(3) 0.005(2)
C15 0.090(3) 0.0458(17) 0.066(2) 0.0054(15) 0.062(2) 0.0090(17)
C16 0.0543(19) 0.0476(16) 0.0585(18) -0.0020(14) 0.0455(17) -0.0029(15)
C17 0.102(3) 0.072(2) 0.096(3) 0.006(2) 0.087(3) 0.014(2)
C18 0.065(2) 0.060(2) 0.083(2) -0.0038(18) 0.059(2) -0.0095(17)
C19 0.078(3) 0.0589(19) 0.059(2) 0.0134(16) 0.051(2) 0.0031(18)
C20 0.0384(16) 0.0415(14) 0.0348(14) 0.0027(11) 0.0258(13) 0.0011(12)
C21 0.0393(16) 0.0544(17) 0.0384(15) -0.0082(13) 0.0221(14) -0.0015(14)
C22 0.072(2) 0.0531(18) 0.0444(17) -0.0091(14) 0.0371(19) 0.0021(17)
C23 0.079(3) 0.062(2) 0.067(2) -0.0051(17) 0.059(2) 0.0089(19)
C24 0.053(2) 0.0588(19) 0.077(2) 0.0045(17) 0.050(2) 0.0073(16)
C25 0.0424(17) 0.0421(15) 0.0448(16) 0.0005(13) 0.0285(15) 0.0000(13)

loop_
_geom_bond_atom_site_label_1
_geom_bond_atom_site_label_2
_geom_bond_distance
_geom_bond_site_symmetry_2
_geom_bond_publ_flag
S1 O1 1.463(2) . ?
S1 C5 1.848(3) . ?
S1 S2 2.2372(11) . ?
S2 O2 1.475(2) . ?
S2 C3 1.863(3) . ?
S4 C3 1.868(3) . ?
S4 C5 1.869(3) . ?
C3 C10 1.522(4) . ?
C3 C6 1.578(4) . ?
C5 C20 1.525(3) . ?
C5 C16 1.591(4) . ?
C6 C8 1.534(5) . ?
C6 C7 1.536(4) . ?
C6 C9 1.538(4) . ?
C10 C11 1.391(4) . ?
C10 C15 1.394(4) . ?
C11 C12 1.380(4) . ?
C12 C13 1.372(5) . ?
C13 C14 1.361(5) . ?
C14 C15 1.376(4) . ?
C16 C18 1.522(4) . ?
C16 C17 1.531(4) . ?
C16 C19 1.535(4) . ?
C20 C25 1.391(4) . ?
C20 C21 1.397(4) . ?
C21 C22 1.380(4) . ?
C22 C23 1.365(5) . ?
C23 C24 1.373(4) . ?
C24 C25 1.389(4) . ?
C7 H7A 0.9600 . ?
C7 H7B 0.9601 . ?
C7 H7C 0.9601 . ?
C8 H8A 0.9601 . ?
C8 H8B 0.9600 . ?
C8 H8C 0.9600 . ?
C9 H9A 0.9599 . ?
C9 H9B 0.9598 . ?
C9 H9C 0.9598 . ?
C11 H11 0.9598 . ?
C12 H12 0.9601 . ?
C13 H13 0.9600 . ?
C14 H14 0.9600 . ?
C15 H15 0.9601 . ?
C17 H17A 0.9601 . ?
C17 H17B 0.9599 . ?
C17 H17C 0.9599 . ?
C18 H18A 0.9601 . ?
C18 H18B 0.9599 . ?
C18 H18C 0.9602 . ?
C19 H19A 0.9599 . ?
C19 H19B 0.9600 . ?
C19 H19C 0.9599 . ?
C21 H21 0.9601 . ?
C22 H22 0.9600 . ?
C23 H23 0.9601 . ?
C24 H24 0.9602 . ?
C25 H25 0.9600 . ?
